data_1565217
loop_
_publ_author_name
'Kuriakose, Daly'
'Prathapachandra Kurup, M.R.'

_publ_section_title
;
 Supramolecular frameworks formed via hydrogen bonding and non-covalent
 interactions and interaction energy calculations of solvent coordinated
 cis-dioxomolybdenum(VI) complexes derived from ONO donor aroylhydrazone:
 Cytotoxicity studies
;
_journal_name_full 'Inorganica Chimica Acta'
_journal_page_first 119472
_journal_paper_doi 10.1016/j.ica.2020.119472
_journal_volume 505
_journal_year 2020
_chemical_formula_moiety 'C18 H17 I2 Mo N3 O6'
_chemical_formula_sum 'C18 H17 I2 Mo N3 O6'
_chemical_formula_weight 721.08
_space_group_crystal_system monoclinic
_space_group_IT_number 14
_space_group_name_Hall '-P 2ybc'
_space_group_name_H-M_alt 'P 1 21/c 1'
_atom_sites_solution_hydrogens geom
_atom_sites_solution_primary direct
_atom_sites_solution_secondary difmap
_audit_creation_method SHELXL-2018/1
_cell_angle_alpha 90
_cell_angle_beta 98.043(2)
_cell_angle_gamma 90
_cell_formula_units_Z 4
_cell_length_a 11.8615(4)
_cell_length_b 12.0691(4)
_cell_length_c 16.1841(7)
_cell_measurement_reflns_used 4439
_cell_measurement_temperature 296(2)
_cell_measurement_theta_max 28.423
_cell_measurement_theta_min 2.112
_cell_volume 2294.09(15)
_computing_cell_refinement 'APEX2/SAINT (Bruker, 2004)'
_computing_data_collection 'APEX2 (Bruker, 2004)'
_computing_data_reduction 'SAINT/XPREP (Bruker, 2004)'
_computing_molecular_graphics 'ORTEP3 (Farrugia, 1997) and Mercury (Bruno et al., 2002)'
_computing_publication_material 'SHELXL-2018/1 (Sheldrick, 2018)'
_computing_structure_refinement 'SHELXL-2018/1 (Sheldrick, 2018)'
_computing_structure_solution 'SHELXS-97 (Sheldrick, 1990)'
_diffrn_ambient_temperature 296(2)
_diffrn_measured_fraction_theta_full 0.999
_diffrn_measured_fraction_theta_max 0.991
_diffrn_measurement_device_type 'Bruker axs kappa apex2 CCD Diffractometer'
_diffrn_measurement_method '\w and \f scan'
_diffrn_radiation_type MoK\a
_diffrn_radiation_wavelength 0.71073
_diffrn_reflns_av_R_equivalents 0.0347
_diffrn_reflns_av_unetI/netI 0.0373
_diffrn_reflns_Laue_measured_fraction_full 0.999
_diffrn_reflns_Laue_measured_fraction_max 0.991
_diffrn_reflns_limit_h_max 15
_diffrn_reflns_limit_h_min -15
_diffrn_reflns_limit_k_max 16
_diffrn_reflns_limit_k_min -15
_diffrn_reflns_limit_l_max 18
_diffrn_reflns_limit_l_min -21
_diffrn_reflns_number 18520
_diffrn_reflns_point_group_measured_fraction_full 0.999
_diffrn_reflns_point_group_measured_fraction_max 0.991
_diffrn_reflns_theta_full 25.242
_diffrn_reflns_theta_max 28.423
_diffrn_reflns_theta_min 2.112
_diffrn_source 'fine-focus sealed tube'
_exptl_absorpt_coefficient_mu 3.301
_exptl_absorpt_correction_type multi-scan
_exptl_crystal_colour orange
_exptl_crystal_density_diffrn 2.088
_exptl_crystal_density_method 'not measured'
_exptl_crystal_description block
_exptl_crystal_F_000 1368
_exptl_crystal_size_max 0.300
_exptl_crystal_size_mid 0.200
_exptl_crystal_size_min 0.200
_exptl_transmission_factor_max 0.517
_exptl_transmission_factor_min 0.457
_refine_diff_density_max 0.965
_refine_diff_density_min -0.784
_refine_diff_density_rms 0.105
_refine_ls_extinction_coef .
_refine_ls_extinction_method none
_refine_ls_goodness_of_fit_ref 1.025
_refine_ls_hydrogen_treatment constr
_refine_ls_matrix_type full
_refine_ls_number_parameters 271
_refine_ls_number_reflns 5761
_refine_ls_number_restraints 0
_refine_ls_restrained_S_all 1.025
_refine_ls_R_factor_all 0.0475
_refine_ls_R_factor_gt 0.0320
_refine_ls_shift/su_max 0.003
_refine_ls_shift/su_mean 0.000
_refine_ls_structure_factor_coef Fsqd
_refine_ls_weighting_details 'w=1/[\s^2^(Fo^2^)+(0.0289P)^2^+2.2377P] where P=(Fo^2^+2Fc^2^)/3'
_refine_ls_weighting_scheme calc
_refine_ls_wR_factor_gt 0.0692
_refine_ls_wR_factor_ref 0.0761
_reflns_Friedel_coverage 0.000
_reflns_Friedel_fraction_full .
_reflns_Friedel_fraction_max .
_reflns_number_gt 4439
_reflns_number_total 5761
_reflns_threshold_expression 'I > 2\s(I)'
_cod_data_source_file Complex1.cif
_cod_data_source_block shelx
_cod_original_sg_symbol_H-M 'P 21/c'
_cod_database_code 1565217
_shelx_shelxl_version_number 2018/1
_shelx_space_group_comment
;
The symmetry employed for this shelxl refinement is uniquely defined
by the following loop, which should always be used as a source of
symmetry information in preference to the above space-group names.
They are only intended as comments.
;
_shelx_estimated_absorpt_t_min 0.438
_shelx_estimated_absorpt_t_max 0.558

loop_
_space_group_symop_operation_xyz
'x, y, z'
'-x, y+1/2, -z+1/2'
'-x, -y, -z'
'x, -y-1/2, z-1/2'

loop_
_atom_site_label
_atom_site_type_symbol
_atom_site_fract_x
_atom_site_fract_y
_atom_site_fract_z
_atom_site_U_iso_or_equiv
_atom_site_adp_type
_atom_site_occupancy
_atom_site_site_symmetry_order
_atom_site_calc_flag
_atom_site_refinement_flags_posn
_atom_site_refinement_flags_adp
_atom_site_refinement_flags_occupancy
_atom_site_disorder_assembly
_atom_site_disorder_group
C1 C 0.2460(3) 0.6153(3) 0.2073(2) 0.0278(7) Uani 1 1 d . . . . .
C2 C 0.1631(3) 0.6834(3) 0.2332(2) 0.0296(8) Uani 1 1 d . . . . .
C3 C 0.1726(3) 0.7978(3) 0.2287(3) 0.0347(9) Uani 1 1 d . . . . .
H3 H 0.116782 0.842989 0.246047 0.042 Uiso 1 1 calc R U . . .
C4 C 0.2654(3) 0.8446(3) 0.1984(2) 0.0322(8) Uani 1 1 d . . . . .
C5 C 0.3473(3) 0.7789(3) 0.1718(2) 0.0309(8) Uani 1 1 d . . . . .
H5 H 0.408432 0.811167 0.150595 0.037 Uiso 1 1 calc R U . . .
C6 C 0.3394(3) 0.6625(3) 0.1762(2) 0.0276(7) Uani 1 1 d . . . . .
C7 C 0.4265(3) 0.5980(3) 0.1448(2) 0.0310(8) Uani 1 1 d . . . . .
H7 H 0.480797 0.635261 0.119078 0.037 Uiso 1 1 calc R U . . .
C8 C 0.5166(3) 0.3356(3) 0.1255(2) 0.0314(8) Uani 1 1 d . . . . .
C9 C 0.6005(3) 0.2638(3) 0.0916(2) 0.0320(8) Uani 1 1 d . . . . .
C10 C 0.6962(3) 0.3104(3) 0.0635(3) 0.0367(9) Uani 1 1 d . . . . .
H10 H 0.707446 0.386701 0.065666 0.044 Uiso 1 1 calc R U . . .
C11 C 0.7743(3) 0.2419(3) 0.0324(3) 0.0405(9) Uani 1 1 d . . . . .
C12 C 0.7555(4) 0.1284(3) 0.0278(3) 0.0451(10) Uani 1 1 d . . . . .
H12 H 0.807270 0.082692 0.006076 0.054 Uiso 1 1 calc R U . . .
C13 C 0.6616(4) 0.0832(3) 0.0551(3) 0.0488(11) Uani 1 1 d . . . . .
H13 H 0.649964 0.007083 0.051523 0.059 Uiso 1 1 calc R U . . .
C14 C 0.5833(4) 0.1501(3) 0.0881(3) 0.0426(10) Uani 1 1 d . . . . .
H14 H 0.520237 0.118992 0.107454 0.051 Uiso 1 1 calc R U . . .
C15 C 0.8951(4) 0.3923(4) 0.0080(4) 0.0662(15) Uani 1 1 d . . . . .
H15A H 0.964678 0.406577 -0.014194 0.099 Uiso 1 1 calc R U . . .
H15B H 0.833973 0.432443 -0.023899 0.099 Uiso 1 1 calc R U . . .
H15C H 0.903076 0.415906 0.065138 0.099 Uiso 1 1 calc R U . . .
C16 C 0.1916(3) 0.2927(3) 0.0416(3) 0.0397(9) Uani 1 1 d . . . . .
H16 H 0.146645 0.252507 0.073520 0.048 Uiso 1 1 calc R U . . .
C17 C 0.2625(6) 0.3233(6) -0.0870(4) 0.093(2) Uani 1 1 d . . . . .
H17A H 0.252167 0.293269 -0.142493 0.140 Uiso 1 1 calc R U . . .
H17B H 0.242538 0.400413 -0.089168 0.140 Uiso 1 1 calc R U . . .
H17C H 0.340706 0.315166 -0.062790 0.140 Uiso 1 1 calc R U . . .
C18 C 0.1200(5) 0.1749(4) -0.0747(4) 0.0737(16) Uani 1 1 d . . . . .
H18A H 0.131140 0.167325 -0.132049 0.111 Uiso 1 1 calc R U . . .
H18B H 0.140799 0.107016 -0.045555 0.111 Uiso 1 1 calc R U . . .
H18C H 0.041345 0.190938 -0.071786 0.111 Uiso 1 1 calc R U . . .
N1 N 0.4335(2) 0.4917(2) 0.1503(2) 0.0284(6) Uani 1 1 d . . . . .
N2 N 0.5208(3) 0.4420(2) 0.1135(2) 0.0350(7) Uani 1 1 d . . . . .
N3 N 0.1903(3) 0.2644(3) -0.0366(2) 0.0458(9) Uani 1 1 d . . . . .
O1 O 0.2307(2) 0.50499(18) 0.21090(18) 0.0349(6) Uani 1 1 d . . . . .
O2 O 0.4415(2) 0.28606(19) 0.16526(17) 0.0356(6) Uani 1 1 d . . . . .
O3 O 0.8710(3) 0.2775(2) 0.0033(2) 0.0583(9) Uani 1 1 d . . . . .
O6 O 0.2494(2) 0.3701(2) 0.07553(17) 0.0414(7) Uani 1 1 d . . . . .
O5 O 0.2345(2) 0.2694(2) 0.22416(17) 0.0392(6) Uani 1 1 d . . . . .
O4 O 0.4016(2) 0.3925(2) 0.31023(18) 0.0454(7) Uani 1 1 d . . . . .
Mo1 Mo 0.32618(3) 0.37562(2) 0.21413(2) 0.02780(8) Uani 1 1 d . . . . .
I2 I 0.27721(2) 1.01781(2) 0.19321(2) 0.04414(9) Uani 1 1 d . . . . .
I1 I 0.01968(2) 0.61256(2) 0.27340(2) 0.04784(9) Uani 1 1 d . . . . .

loop_
_atom_site_aniso_label
_atom_site_aniso_U_11
_atom_site_aniso_U_22
_atom_site_aniso_U_33
_atom_site_aniso_U_23
_atom_site_aniso_U_13
_atom_site_aniso_U_12
C1 0.0286(17) 0.0196(15) 0.035(2) -0.0017(14) 0.0039(14) 0.0019(13)
C2 0.0225(17) 0.0301(18) 0.037(2) 0.0002(15) 0.0089(15) 0.0019(13)
C3 0.0308(19) 0.0246(17) 0.049(2) -0.0043(16) 0.0063(17) 0.0074(14)
C4 0.0346(19) 0.0188(16) 0.042(2) -0.0012(15) 0.0011(16) 0.0018(14)
C5 0.0285(18) 0.0216(16) 0.042(2) -0.0001(15) 0.0042(15) -0.0024(14)
C6 0.0237(16) 0.0217(15) 0.038(2) -0.0030(15) 0.0064(14) 0.0031(13)
C7 0.0272(17) 0.0237(16) 0.044(2) 0.0007(15) 0.0124(16) -0.0015(14)
C8 0.0340(19) 0.0273(17) 0.034(2) -0.0006(15) 0.0080(16) 0.0041(15)
C9 0.0361(19) 0.0287(17) 0.032(2) -0.0011(15) 0.0079(15) 0.0079(15)
C10 0.038(2) 0.0292(19) 0.044(2) -0.0004(16) 0.0103(17) 0.0055(15)
C11 0.041(2) 0.041(2) 0.042(2) 0.0067(18) 0.0162(18) 0.0127(18)
C12 0.058(3) 0.033(2) 0.049(3) 0.0016(18) 0.021(2) 0.0193(19)
C13 0.067(3) 0.0262(19) 0.057(3) -0.0009(19) 0.024(2) 0.0089(19)
C14 0.048(2) 0.0288(19) 0.054(3) 0.0031(18) 0.019(2) 0.0058(17)
C15 0.053(3) 0.050(3) 0.101(5) 0.011(3) 0.033(3) 0.001(2)
C16 0.042(2) 0.037(2) 0.039(2) 0.0046(18) 0.0036(18) 0.0022(17)
C17 0.118(5) 0.110(5) 0.059(4) -0.027(4) 0.040(4) -0.046(4)
C18 0.088(4) 0.055(3) 0.070(4) -0.016(3) -0.017(3) -0.011(3)
N1 0.0268(15) 0.0218(13) 0.0387(18) -0.0016(12) 0.0117(13) 0.0022(11)
N2 0.0323(16) 0.0300(15) 0.046(2) -0.0013(14) 0.0179(14) 0.0051(13)
N3 0.050(2) 0.045(2) 0.041(2) -0.0102(16) 0.0001(16) 0.0000(16)
O1 0.0278(13) 0.0220(12) 0.0582(18) 0.0005(11) 0.0181(12) 0.0002(10)
O2 0.0415(14) 0.0228(12) 0.0462(17) 0.0026(11) 0.0188(12) 0.0055(11)
O3 0.0511(18) 0.0443(17) 0.087(3) 0.0073(17) 0.0370(17) 0.0104(14)
O6 0.0544(17) 0.0355(14) 0.0334(16) 0.0006(12) 0.0033(13) -0.0064(13)
O5 0.0487(16) 0.0275(12) 0.0437(17) 0.0042(12) 0.0144(13) -0.0051(11)
O4 0.0428(16) 0.0504(17) 0.0426(18) -0.0076(13) 0.0042(13) 0.0071(13)
Mo1 0.03204(16) 0.02051(14) 0.03230(17) 0.00087(12) 0.00960(13) 0.00156(12)
I2 0.04823(16) 0.02016(12) 0.0647(2) -0.00256(11) 0.01015(13) 0.00323(10)
I1 0.03255(14) 0.04221(15) 0.0728(2) 0.00353(13) 0.02141(13) 0.00138(11)

loop_
_atom_type_symbol
_atom_type_description
_atom_type_scat_dispersion_real
_atom_type_scat_dispersion_imag
_atom_type_scat_source
C C 0.0033 0.0016 'International Tables Vol C Tables 4.2.6.8 and 6.1.1.4'
H H 0.0000 0.0000 'International Tables Vol C Tables 4.2.6.8 and 6.1.1.4'
N N 0.0061 0.0033 'International Tables Vol C Tables 4.2.6.8 and 6.1.1.4'
O O 0.0106 0.0060 'International Tables Vol C Tables 4.2.6.8 and 6.1.1.4'
Mo Mo -1.6832 0.6857 'International Tables Vol C Tables 4.2.6.8 and 6.1.1.4'
I I -0.4742 1.8119 'International Tables Vol C Tables 4.2.6.8 and 6.1.1.4'

loop_
_geom_angle_atom_site_label_1
_geom_angle_atom_site_label_2
_geom_angle_atom_site_label_3
_geom_angle
_geom_angle_site_symmetry_1
_geom_angle_site_symmetry_3
O1 C1 C2 117.8(3) . .
O1 C1 C6 122.5(3) . .
C2 C1 C6 119.7(3) . .
C3 C2 C1 120.5(3) . .
C3 C2 I1 119.9(3) . .
C1 C2 I1 119.5(2) . .
C4 C3 C2 119.8(3) . .
C4 C3 H3 120.1 . .
C2 C3 H3 120.1 . .
C5 C4 C3 120.6(3) . .
C5 C4 I2 120.7(3) . .
C3 C4 I2 118.8(3) . .
C4 C5 C6 120.4(3) . .
C4 C5 H5 119.8 . .
C6 C5 H5 119.8 . .
C1 C6 C5 119.0(3) . .
C1 C6 C7 123.3(3) . .
C5 C6 C7 117.6(3) . .
N1 C7 C6 123.8(3) . .
N1 C7 H7 118.1 . .
C6 C7 H7 118.1 . .
N2 C8 O2 124.4(3) . .
N2 C8 C9 118.8(3) . .
O2 C8 C9 116.9(3) . .
C14 C9 C10 120.4(3) . .
C14 C9 C8 119.4(3) . .
C10 C9 C8 120.2(3) . .
C11 C10 C9 119.4(3) . .
C11 C10 H10 120.3 . .
C9 C10 H10 120.3 . .
O3 C11 C12 115.3(3) . .
O3 C11 C10 124.9(4) . .
C12 C11 C10 119.8(4) . .
C13 C12 C11 120.5(4) . .
C13 C12 H12 119.7 . .
C11 C12 H12 119.7 . .
C12 C13 C14 120.7(4) . .
C12 C13 H13 119.7 . .
C14 C13 H13 119.7 . .
C9 C14 C13 119.2(4) . .
C9 C14 H14 120.4 . .
C13 C14 H14 120.4 . .
O3 C15 H15A 109.5 . .
O3 C15 H15B 109.5 . .
H15A C15 H15B 109.5 . .
O3 C15 H15C 109.5 . .
H15A C15 H15C 109.5 . .
H15B C15 H15C 109.5 . .
O6 C16 N3 123.8(4) . .
O6 C16 H16 118.1 . .
N3 C16 H16 118.1 . .
N3 C17 H17A 109.5 . .
N3 C17 H17B 109.5 . .
H17A C17 H17B 109.5 . .
N3 C17 H17C 109.5 . .
H17A C17 H17C 109.5 . .
H17B C17 H17C 109.5 . .
N3 C18 H18A 109.5 . .
N3 C18 H18B 109.5 . .
H18A C18 H18B 109.5 . .
N3 C18 H18C 109.5 . .
H18A C18 H18C 109.5 . .
H18B C18 H18C 109.5 . .
C7 N1 N2 116.2(3) . .
C7 N1 Mo1 128.3(2) . .
N2 N1 Mo1 115.5(2) . .
C8 N2 N1 108.3(3) . .
C16 N3 C18 122.4(4) . .
C16 N3 C17 119.2(4) . .
C18 N3 C17 118.4(4) . .
C1 O1 Mo1 136.1(2) . .
C8 O2 Mo1 119.9(2) . .
C11 O3 C15 117.5(3) . .
C16 O6 Mo1 124.9(3) . .
O4 Mo1 O5 105.36(14) . .
O4 Mo1 O1 99.23(12) . .
O5 Mo1 O1 103.41(11) . .
O4 Mo1 O2 97.25(12) . .
O5 Mo1 O2 96.45(11) . .
O1 Mo1 O2 149.70(11) . .
O4 Mo1 N1 95.02(13) . .
O5 Mo1 N1 157.81(12) . .
O1 Mo1 N1 81.42(10) . .
O2 Mo1 N1 71.93(10) . .
O4 Mo1 O6 169.89(12) . .
O5 Mo1 O6 84.27(11) . .
O1 Mo1 O6 81.14(11) . .
O2 Mo1 O6 78.30(11) . .
N1 Mo1 O6 75.01(10) . .

loop_
_geom_bond_atom_site_label_1
_geom_bond_atom_site_label_2
_geom_bond_distance
_geom_bond_site_symmetry_2
C1 O1 1.346(4) .
C1 C2 1.391(5) .
C1 C6 1.400(5) .
C2 C3 1.388(5) .
C2 I1 2.088(3) .
C3 C4 1.387(5) .
C3 H3 0.9300 .
C4 C5 1.370(5) .
C4 I2 2.097(3) .
C5 C6 1.410(4) .
C5 H5 0.9300 .
C6 C7 1.443(5) .
C7 N1 1.288(4) .
C7 H7 0.9300 .
C8 N2 1.301(5) .
C8 O2 1.313(4) .
C8 C9 1.481(5) .
C9 C14 1.386(5) .
C9 C10 1.400(5) .
C10 C11 1.388(5) .
C10 H10 0.9300 .
C11 O3 1.368(5) .
C11 C12 1.388(6) .
C12 C13 1.367(6) .
C12 H12 0.9300 .
C13 C14 1.393(5) .
C13 H13 0.9300 .
C14 H14 0.9300 .
C15 O3 1.415(5) .
C15 H15A 0.9600 .
C15 H15B 0.9600 .
C15 H15C 0.9600 .
C16 O6 1.240(4) .
C16 N3 1.308(5) .
C16 H16 0.9300 .
C17 N3 1.450(6) .
C17 H17A 0.9600 .
C17 H17B 0.9600 .
C17 H17C 0.9600 .
C18 N3 1.449(6) .
C18 H18A 0.9600 .
C18 H18B 0.9600 .
C18 H18C 0.9600 .
N1 N2 1.398(4) .
N1 Mo1 2.240(3) .
O1 Mo1 1.926(2) .
O2 Mo1 1.992(2) .
O6 Mo1 2.301(3) .
O5 Mo1 1.704(2) .
O4 Mo1 1.694(3) .

loop_
_geom_hbond_atom_site_label_D
_geom_hbond_atom_site_label_H
_geom_hbond_atom_site_label_A
_geom_hbond_distance_DH
_geom_hbond_distance_HA
_geom_hbond_distance_DA
_geom_hbond_angle_DHA
_geom_hbond_site_symmetry_A
_geom_hbond_publ_flag
C5 H5 O4 0.93 2.46 3.255(4) 143.7 2_655 yes
C17 H17A O5 0.96 2.27 3.227(6) 176.5 4_565 yes

loop_
_geom_torsion_atom_site_label_1
_geom_torsion_atom_site_label_2
_geom_torsion_atom_site_label_3
_geom_torsion_atom_site_label_4
_geom_torsion
_geom_torsion_site_symmetry_1
_geom_torsion_site_symmetry_2
_geom_torsion_site_symmetry_3
_geom_torsion_site_symmetry_4
O1 C1 C2 C3 -178.2(3) . . . .
C6 C1 C2 C3 -0.2(6) . . . .
O1 C1 C2 I1 -1.3(5) . . . .
C6 C1 C2 I1 176.7(3) . . . .
C1 C2 C3 C4 -0.2(6) . . . .
I1 C2 C3 C4 -177.0(3) . . . .
C2 C3 C4 C5 0.8(6) . . . .
C2 C3 C4 I2 -179.7(3) . . . .
C3 C4 C5 C6 -1.2(6) . . . .
I2 C4 C5 C6 179.3(3) . . . .
O1 C1 C6 C5 177.8(3) . . . .
C2 C1 C6 C5 -0.2(5) . . . .
O1 C1 C6 C7 0.6(6) . . . .
C2 C1 C6 C7 -177.3(3) . . . .
C4 C5 C6 C1 0.8(6) . . . .
C4 C5 C6 C7 178.1(3) . . . .
C1 C6 C7 N1 -7.6(6) . . . .
C5 C6 C7 N1 175.2(4) . . . .
N2 C8 C9 C14 -166.5(4) . . . .
O2 C8 C9 C14 12.7(5) . . . .
N2 C8 C9 C10 13.6(6) . . . .
O2 C8 C9 C10 -167.2(3) . . . .
C14 C9 C10 C11 -0.3(6) . . . .
C8 C9 C10 C11 179.6(4) . . . .
C9 C10 C11 O3 -179.8(4) . . . .
C9 C10 C11 C12 1.3(6) . . . .
O3 C11 C12 C13 180.0(4) . . . .
C10 C11 C12 C13 -1.1(7) . . . .
C11 C12 C13 C14 -0.2(7) . . . .
C10 C9 C14 C13 -0.9(6) . . . .
C8 C9 C14 C13 179.1(4) . . . .
C12 C13 C14 C9 1.2(7) . . . .
C6 C7 N1 N2 177.6(3) . . . .
C6 C7 N1 Mo1 -4.1(6) . . . .
O2 C8 N2 N1 0.4(5) . . . .
C9 C8 N2 N1 179.5(3) . . . .
C7 N1 N2 C8 179.2(3) . . . .
Mo1 N1 N2 C8 0.7(4) . . . .
O6 C16 N3 C18 -178.8(4) . . . .
O6 C16 N3 C17 2.1(7) . . . .
C2 C1 O1 Mo1 -159.2(3) . . . .
C6 C1 O1 Mo1 22.8(6) . . . .
N2 C8 O2 Mo1 -1.4(5) . . . .
C9 C8 O2 Mo1 179.4(2) . . . .
C12 C11 O3 C15 -178.9(4) . . . .
C10 C11 O3 C15 2.2(7) . . . .
N3 C16 O6 Mo1 -148.6(3) . . . .
